data_7042560
loop_
_publ_author_name
'Pieper, Martin'
'Lamm, Jan-Hendrik'
'Neumann, Beate'
'Stammler, Hans-Georg'
'Mitzel, Norbert W.'

_publ_section_title
;
 Methylene-bridged, intramolecular donor-acceptor systems based on
 rare-earth metals and phosphinomethanides.
;
_journal_issue 16
_journal_name_full 'Dalton transactions (Cambridge, England : 2003)'
_journal_page_first 5326
_journal_page_last 5336
_journal_paper_doi 10.1039/c7dt00554g
_journal_volume 46
_journal_year 2017
_chemical_formula_moiety 'C38 H60 Cl Er2 Li P2'
_chemical_formula_sum 'C38 H60 Cl Er2 Li P2'
_chemical_formula_weight 955.71
_chemical_name_systematic
;
 ?
;
_space_group_crystal_system monoclinic
_space_group_IT_number 14
_space_group_name_Hall '-P 2ybc'
_space_group_name_H-M_alt 'P 1 21/c 1'
_symmetry_space_group_name_Hall '-P 2ybc'
_symmetry_space_group_name_H-M 'P 1 21/c 1'
_atom_sites_solution_hydrogens geom
_atom_sites_solution_primary direct
_audit_creation_date 2013-08-05
_audit_creation_method
;
  Olex2 1.2-ac2
  (compiled 2012.03.27 svn.r2268, GUI svn.r4156)
;
_audit_update_record
;
2017-02-10 deposited with the CCDC.
2017-03-22 downloaded from the CCDC.
;
_cell_angle_alpha 90
_cell_angle_beta 111.773(5)
_cell_angle_gamma 90
_cell_formula_units_Z 4
_cell_length_a 22.2738(10)
_cell_length_b 11.5766(4)
_cell_length_c 16.8177(7)
_cell_measurement_reflns_used 13796
_cell_measurement_temperature 100.00(10)
_cell_measurement_theta_max 30.6290
_cell_measurement_theta_min 3.5590
_cell_volume 4027.2(3)
_computing_cell_refinement
;
CrysAlisPro, Agilent Technologies,
Version 1.171.36.28 (release 01-02-2013 CrysAlis171 .NET)
(compiled Feb  1 2013,16:14:44)
;
_computing_data_collection
;
CrysAlisPro, Agilent Technologies,
Version 1.171.36.28 (release 01-02-2013 CrysAlis171 .NET)
(compiled Feb  1 2013,16:14:44)
;
_computing_data_reduction
;
CrysAlisPro, Agilent Technologies,
Version 1.171.36.28 (release 01-02-2013 CrysAlis171 .NET)
(compiled Feb  1 2013,16:14:44)
;
_computing_molecular_graphics
;
O. V. Dolomanov, L. J. Bourhis, R. J. Gildea, J. A. K. Howard and H. Puschmann,
OLEX2: a complete structure solution, refinement and analysis program.
J. Appl. Cryst. (2009). 42, 339-341.
;
_computing_publication_material
;
O. V. Dolomanov, L. J. Bourhis, R. J. Gildea, J. A. K. Howard and H. Puschmann,
OLEX2: a complete structure solution, refinement and analysis program.
J. Appl. Cryst. (2009). 42, 339-341.
;
_computing_structure_refinement
;
SHELXL, G.M. Sheldrick, Acta Cryst.
(2008). A64, 112-122
;
_computing_structure_solution
;
SHELXS, G.M. Sheldrick, Acta Cryst.
(2008). A64, 112-122
;
_diffrn_ambient_temperature 100.00(10)
_diffrn_detector_area_resol_mean 5.3114
_diffrn_measured_fraction_theta_full 0.9675
_diffrn_measured_fraction_theta_max 0.8416
_diffrn_measurement_details
;
#__ type_ start__ end____ width___ exp.time_
  1 omega  -30.00   56.00   1.0000  115.1200
omega____ theta____ kappa____ phi______ frames
    -      -11.9887   38.0000  150.0000 86

#__ type_ start__ end____ width___ exp.time_
  2 omega  -20.00   27.00   1.0000  115.1200
omega____ theta____ kappa____ phi______ frames
    -      -11.9887  -99.0000 -180.0000 47

#__ type_ start__ end____ width___ exp.time_
  3 omega   20.00   58.00   1.0000  115.1200
omega____ theta____ kappa____ phi______ frames
    -      -11.9887   77.0000  -30.0000 38

#__ type_ start__ end____ width___ exp.time_
  4 omega  -59.00   12.00   1.0000  115.1200
omega____ theta____ kappa____ phi______ frames
    -      -11.9887  -57.0000    0.0000 71

#__ type_ start__ end____ width___ exp.time_
  5 omega  -18.00    8.00   1.0000  115.1200
omega____ theta____ kappa____ phi______ frames
    -      -11.9887  -99.0000 -120.0000 26

#__ type_ start__ end____ width___ exp.time_
  6 omega  -19.00   11.00   1.0000  115.1200
omega____ theta____ kappa____ phi______ frames
    -      -11.9887  -99.0000  120.0000 30
;
_diffrn_measurement_device_type 'SuperNova, Dual, Cu at zero, Atlas'
_diffrn_measurement_method '\w scans'
_diffrn_orient_matrix_UB_11 -0.0005938000
_diffrn_orient_matrix_UB_12 -0.0599222000
_diffrn_orient_matrix_UB_13 -0.0091602000
_diffrn_orient_matrix_UB_21 0.0335027000
_diffrn_orient_matrix_UB_22 -0.0037979000
_diffrn_orient_matrix_UB_23 0.0249664000
_diffrn_orient_matrix_UB_31 -0.0072285000
_diffrn_orient_matrix_UB_32 -0.0123653000
_diffrn_orient_matrix_UB_33 0.0367938000
_diffrn_radiation_monochromator mirror
_diffrn_radiation_type 'Mo K\a'
_diffrn_radiation_wavelength 0.7107
_diffrn_reflns_av_R_equivalents 0.0343
_diffrn_reflns_av_unetI/netI 0.0316
_diffrn_reflns_Laue_measured_fraction_full 0.994
_diffrn_reflns_Laue_measured_fraction_max 1.002
_diffrn_reflns_limit_h_max 28
_diffrn_reflns_limit_h_min -25
_diffrn_reflns_limit_k_max 14
_diffrn_reflns_limit_k_min -15
_diffrn_reflns_limit_l_max 21
_diffrn_reflns_limit_l_min -21
_diffrn_reflns_number 31952
_diffrn_reflns_point_group_measured_fraction_full 0.994
_diffrn_reflns_point_group_measured_fraction_max 1.002
_diffrn_reflns_theta_full 25.242
_diffrn_reflns_theta_max 27.500
_diffrn_reflns_theta_min 2.954
_diffrn_source 'SuperNova (Mo) X-ray Source'
_exptl_absorpt_coefficient_mu 4.308
_exptl_absorpt_correction_T_max 0.665
_exptl_absorpt_correction_T_min 0.466
_exptl_absorpt_correction_type gaussian
_exptl_absorpt_process_details
;
CrysAlisPro, Agilent Technologies,
Version 1.171.36.28 (release 01-02-2013 CrysAlis171 .NET)
(compiled Feb  1 2013,16:14:44)
Numerical absorption correction based on gaussian integration over
            a multifaceted crystal model
;
_exptl_crystal_colour colourless
_exptl_crystal_colour_primary colourless
_exptl_crystal_density_diffrn 1.576
_exptl_crystal_description irregular
_exptl_crystal_F_000 1896
_exptl_crystal_size_max 0.0934
_exptl_crystal_size_mid 0.0512
_exptl_crystal_size_min 0.0362
_refine_diff_density_max 8.734
_refine_diff_density_min -1.393
_refine_diff_density_rms 0.219
_refine_ls_extinction_method none
_refine_ls_goodness_of_fit_ref 1.141
_refine_ls_hydrogen_treatment constr
_refine_ls_matrix_type full
_refine_ls_number_parameters 384
_refine_ls_number_reflns 8952
_refine_ls_number_restraints 0
_refine_ls_restrained_S_all 1.141
_refine_ls_R_factor_all 0.0571
_refine_ls_R_factor_gt 0.0537
_refine_ls_shift/su_max 0.001
_refine_ls_shift/su_mean 0.000
_refine_ls_structure_factor_coef Fsqd
_refine_ls_weighting_details
;
 w=1/[\s^2^(Fo^2^)+(0.0618P)^2^+43.4576P]
 where P=(Fo^2^+2Fc^2^)/3
;
_refine_ls_weighting_scheme calc
_refine_ls_wR_factor_gt 0.1332
_refine_ls_wR_factor_ref 0.1362
_reflns_Friedel_coverage 0.000
_reflns_number_gt 8410
_reflns_number_total 8952
_reflns_threshold_expression 'I > 2\s(I)'
_cod_data_source_file c7dt00554g2.cif
_cod_data_source_block compound6
_cod_depositor_comments 'Adding full bibliography for 7042559--7042570.cif.'
_cod_database_code 7042560
_chemical_oxdiff_formula 'C19 H30 Er3 P3 Cl Li'
_reflns_odcompleteness_completeness 96.75
_reflns_odcompleteness_iscentric 1
_reflns_odcompleteness_theta 27.50
_shelx_space_group_comment
;
The symmetry employed for this shelxl refinement is uniquely defined
by the following loop, which should always be used as a source of
symmetry information in preference to the above space-group names.
They are only intended as comments.
;
_shelxl_version_number 2013-2

loop_
_space_group_symop_operation_xyz
'x, y, z'
'-x, y+1/2, -z+1/2'
'-x, -y, -z'
'x, -y-1/2, z-1/2'

loop_
_atom_site_label
_atom_site_type_symbol
_atom_site_fract_x
_atom_site_fract_y
_atom_site_fract_z
_atom_site_U_iso_or_equiv
_atom_site_adp_type
_atom_site_occupancy
_atom_site_site_symmetry_order
_atom_site_calc_flag
_atom_site_refinement_flags_posn
_atom_site_refinement_flags_adp
_atom_site_refinement_flags_occupancy
_atom_site_disorder_assembly
_atom_site_disorder_group
Er1 Er 0.16769(2) 1.24333(3) 0.44084(2) 0.01501(9) Uani 1 1 d . . . . .
Er2 Er 0.15404(2) 0.79180(3) 0.47480(2) 0.01640(9) Uani 1 1 d . . . . .
Cl1 Cl 0.18956(8) 1.01622(14) 0.47659(10) 0.0199(3) Uani 1 1 d . . . . .
P1 P 0.33070(8) 1.17687(15) 0.45787(10) 0.0154(3) Uani 1 1 d . . . . .
P2 P 0.32192(9) 0.82755(16) 0.61675(10) 0.0162(3) Uani 1 1 d . . . . .
C1 C 0.0589(4) 1.3342(7) 0.3411(5) 0.0275(16) Uani 1 1 d . . . . .
H1 H 0.0448 1.4010 0.3621 0.033 Uiso 1 1 calc R U . . .
C2 C 0.0443(4) 1.2203(8) 0.3539(5) 0.0280(17) Uani 1 1 d . . . . .
H2 H 0.0193 1.1964 0.3861 0.034 Uiso 1 1 calc R U . . .
C3 C 0.0726(4) 1.1468(8) 0.3116(5) 0.0305(17) Uani 1 1 d . . . . .
H3 H 0.0696 1.0650 0.3086 0.037 Uiso 1 1 calc R U . . .
C4 C 0.1065(4) 1.2180(8) 0.2740(5) 0.0287(17) Uani 1 1 d . . . . .
H4 H 0.1311 1.1915 0.2420 0.034 Uiso 1 1 calc R U . . .
C5 C 0.0982(4) 1.3337(8) 0.2917(5) 0.0294(17) Uani 1 1 d . . . . .
H5 H 0.1157 1.3992 0.2740 0.035 Uiso 1 1 calc R U . . .
C6 C 0.1632(4) 1.4136(7) 0.5419(5) 0.0277(16) Uani 1 1 d . . . . .
H6 H 0.1470 1.4852 0.5149 0.033 Uiso 1 1 calc R U . . .
C7 C 0.1258(4) 1.3240(8) 0.5568(5) 0.0329(19) Uani 1 1 d . . . . .
H7 H 0.0802 1.3244 0.5418 0.039 Uiso 1 1 calc R U . . .
C8 C 0.1680(5) 1.2346(7) 0.5975(5) 0.0309(19) Uani 1 1 d . . . . .
H8 H 0.1563 1.1634 0.6158 0.037 Uiso 1 1 calc R U . . .
C9 C 0.2305(5) 1.2678(8) 0.6068(5) 0.0317(19) Uani 1 1 d . . . . .
H9 H 0.2684 1.2225 0.6314 0.038 Uiso 1 1 calc R U . . .
C10 C 0.2275(4) 1.3801(8) 0.5733(5) 0.0296(17) Uani 1 1 d . . . . .
H10 H 0.2631 1.4247 0.5724 0.036 Uiso 1 1 calc R U . . .
C11 C 0.2665(3) 1.2832(6) 0.4132(4) 0.0173(13) Uani 1 1 d . . . . .
H11A H 0.2553 1.2870 0.3505 0.021 Uiso 1 1 calc R U . . .
H11B H 0.2832 1.3599 0.4371 0.021 Uiso 1 1 calc R U . . .
C12 C 0.3356(4) 1.0975(7) 0.3623(5) 0.0225(15) Uani 1 1 d . . . . .
C13 C 0.2670(4) 1.0615(8) 0.3066(5) 0.0303(18) Uani 1 1 d . . . . .
H13A H 0.2422 1.1298 0.2784 0.045 Uiso 1 1 calc R U . . .
H13B H 0.2462 1.0252 0.3424 0.045 Uiso 1 1 calc R U . . .
H13C H 0.2684 1.0063 0.2631 0.045 Uiso 1 1 calc R U . . .
C14 C 0.3745(5) 0.9860(8) 0.3929(6) 0.039(2) Uani 1 1 d . . . . .
H14A H 0.3698 0.9370 0.3435 0.059 Uiso 1 1 calc R U . . .
H14B H 0.3583 0.9447 0.4318 0.059 Uiso 1 1 calc R U . . .
H14C H 0.4202 1.0051 0.4231 0.059 Uiso 1 1 calc R U . . .
C15 C 0.3640(4) 1.1660(8) 0.3070(5) 0.0268(16) Uani 1 1 d . . . . .
H15A H 0.3590 1.1218 0.2552 0.040 Uiso 1 1 calc R U . . .
H15B H 0.4100 1.1804 0.3394 0.040 Uiso 1 1 calc R U . . .
H15C H 0.3412 1.2399 0.2908 0.040 Uiso 1 1 calc R U . . .
C16 C 0.4085(4) 1.2585(7) 0.5159(5) 0.0220(15) Uani 1 1 d . . . . .
C17 C 0.4667(4) 1.1780(8) 0.5402(6) 0.0328(18) Uani 1 1 d . . . . .
H17A H 0.5059 1.2209 0.5736 0.049 Uiso 1 1 calc R U . . .
H17B H 0.4709 1.1476 0.4881 0.049 Uiso 1 1 calc R U . . .
H17C H 0.4607 1.1139 0.5746 0.049 Uiso 1 1 calc R U . . .
C18 C 0.4206(4) 1.3622(7) 0.4662(5) 0.0300(17) Uani 1 1 d . . . . .
H18A H 0.4575 1.4071 0.5040 0.045 Uiso 1 1 calc R U . . .
H18B H 0.3820 1.4114 0.4459 0.045 Uiso 1 1 calc R U . . .
H18C H 0.4300 1.3341 0.4171 0.045 Uiso 1 1 calc R U . . .
C19 C 0.4015(4) 1.3029(8) 0.5978(5) 0.0305(18) Uani 1 1 d . . . . .
H19A H 0.3937 1.2376 0.6298 0.046 Uiso 1 1 calc R U . . .
H19B H 0.3650 1.3567 0.5827 0.046 Uiso 1 1 calc R U . . .
H19C H 0.4412 1.3428 0.6331 0.046 Uiso 1 1 calc R U . . .
C20 C 0.0630(6) 0.8910(6) 0.5173(9) 0.0293(14) Uani 0.609(13) 1 d G . P A 1
H20 H 0.0596 0.9728 0.5137 0.035 Uiso 0.609(13) 1 calc R U P A 1
C21 C 0.0313(5) 0.8118(11) 0.4504(5) 0.0293(14) Uani 0.609(13) 1 d G . P A 1
H21 H 0.0031 0.8313 0.3940 0.035 Uiso 0.609(13) 1 calc R U P A 1
C22 C 0.0493(5) 0.6983(8) 0.4824(7) 0.0293(14) Uani 0.609(13) 1 d G . P A 1
H22 H 0.0352 0.6286 0.4513 0.035 Uiso 0.609(13) 1 calc R U P A 1
C23 C 0.0921(5) 0.7074(9) 0.5692(7) 0.0293(14) Uani 0.609(13) 1 d G . P A 1
H23 H 0.1116 0.6448 0.6063 0.035 Uiso 0.609(13) 1 calc R U P A 1
C24 C 0.1005(5) 0.8265(12) 0.5908(6) 0.0293(14) Uani 0.609(13) 1 d G . P A 1
H24 H 0.1267 0.8575 0.6448 0.035 Uiso 0.609(13) 1 calc R U P A 1
C25 C 0.1069(5) 0.7478(9) 0.3102(5) 0.035(2) Uani 1 1 d . . . . .
H25 H 0.0633 0.7698 0.2794 0.041 Uiso 1 1 calc R U . . .
C26 C 0.1275(5) 0.6409(8) 0.3518(6) 0.041(2) Uani 1 1 d . . . . .
H26 H 0.1006 0.5788 0.3550 0.050 Uiso 1 1 calc R U . . .
C27 C 0.1957(5) 0.6440(9) 0.3878(5) 0.037(2) Uani 1 1 d . . . . .
H27 H 0.2231 0.5831 0.4184 0.044 Uiso 1 1 calc R U . . .
C28 C 0.2157(4) 0.7518(8) 0.3705(5) 0.0302(19) Uani 1 1 d . . . . .
H28 H 0.2592 0.7782 0.3886 0.036 Uiso 1 1 calc R U . . .
C29 C 0.1603(4) 0.8148(8) 0.3217(5) 0.0304(18) Uani 1 1 d . . . . .
H29 H 0.1600 0.8908 0.3002 0.036 Uiso 1 1 calc R U . . .
C30 C 0.2524(3) 0.7329(6) 0.5946(5) 0.0191(14) Uani 1 1 d . . . . .
H30A H 0.2421 0.7277 0.6469 0.023 Uiso 1 1 calc R U . . .
H30B H 0.2647 0.6546 0.5825 0.023 Uiso 1 1 calc R U . . .
C31 C 0.3331(4) 0.9015(7) 0.7212(5) 0.0269(16) Uani 1 1 d . . . . .
C32 C 0.2663(5) 0.9480(9) 0.7134(5) 0.040(2) Uani 1 1 d . . . . .
H32A H 0.2375 0.8831 0.7110 0.060 Uiso 1 1 calc R U . . .
H32B H 0.2480 0.9941 0.6610 0.060 Uiso 1 1 calc R U . . .
H32C H 0.2710 0.9964 0.7631 0.060 Uiso 1 1 calc R U . . .
C33 C 0.3574(5) 0.8237(8) 0.8011(5) 0.034(2) Uani 1 1 d . . . . .
H33A H 0.4007 0.7950 0.8096 0.051 Uiso 1 1 calc R U . . .
H33B H 0.3278 0.7583 0.7931 0.051 Uiso 1 1 calc R U . . .
H33C H 0.3590 0.8684 0.8513 0.051 Uiso 1 1 calc R U . . .
C34 C 0.3785(6) 1.0047(8) 0.7328(6) 0.043(2) Uani 1 1 d . . . . .
H34A H 0.3801 1.0494 0.7830 0.064 Uiso 1 1 calc R U . . .
H34B H 0.3624 1.0539 0.6817 0.064 Uiso 1 1 calc R U . . .
H34C H 0.4219 0.9770 0.7409 0.064 Uiso 1 1 calc R U . . .
C35 C 0.3934(3) 0.7301(7) 0.6300(5) 0.0192(14) Uani 1 1 d . . . . .
C36 C 0.3828(4) 0.6883(8) 0.5392(5) 0.0281(17) Uani 1 1 d . . . . .
H36A H 0.3776 0.7551 0.5014 0.042 Uiso 1 1 calc R U . . .
H36B H 0.3438 0.6402 0.5178 0.042 Uiso 1 1 calc R U . . .
H36C H 0.4202 0.6428 0.5404 0.042 Uiso 1 1 calc R U . . .
C37 C 0.3992(4) 0.6237(7) 0.6871(5) 0.0267(16) Uani 1 1 d . . . . .
H37A H 0.4326 0.5718 0.6827 0.040 Uiso 1 1 calc R U . . .
H37B H 0.3577 0.5830 0.6684 0.040 Uiso 1 1 calc R U . . .
H37C H 0.4110 0.6485 0.7467 0.040 Uiso 1 1 calc R U . . .
C38 C 0.4564(4) 0.7969(8) 0.6616(6) 0.0332(19) Uani 1 1 d . . . . .
H38A H 0.4913 0.7474 0.6591 0.050 Uiso 1 1 calc R U . . .
H38B H 0.4662 0.8215 0.7209 0.050 Uiso 1 1 calc R U . . .
H38C H 0.4524 0.8650 0.6254 0.050 Uiso 1 1 calc R U . . .
Li1 Li 0.3020(7) 1.0050(12) 0.5262(8) 0.026(3) Uani 1 1 d . . . . .
C20B C 0.0452(8) 0.8805(12) 0.4759(13) 0.0293(14) Uani 0.391(13) 1 d G . P A 2
H20B H 0.0302 0.9504 0.4454 0.035 Uiso 0.391(13) 1 calc R U P A 2
C21B C 0.0303(7) 0.7672(17) 0.4419(7) 0.0293(14) Uani 0.391(13) 1 d G . P A 2
H21B H 0.0037 0.7480 0.3847 0.035 Uiso 0.391(13) 1 calc R U P A 2
C22B C 0.0622(9) 0.6875(9) 0.5083(12) 0.0293(14) Uani 0.391(13) 1 d G . P A 2
H22B H 0.0607 0.6057 0.5034 0.035 Uiso 0.391(13) 1 calc R U P A 2
C23B C 0.0968(7) 0.7516(18) 0.5834(8) 0.0293(14) Uani 0.391(13) 1 d G . P A 2
H23B H 0.1225 0.7201 0.6376 0.035 Uiso 0.391(13) 1 calc R U P A 2
C24B C 0.0863(8) 0.8708(14) 0.5634(12) 0.0293(14) Uani 0.391(13) 1 d G . P A 2
H24B H 0.1037 0.9332 0.6017 0.035 Uiso 0.391(13) 1 calc R U P A 2

loop_
_atom_site_aniso_label
_atom_site_aniso_U_11
_atom_site_aniso_U_22
_atom_site_aniso_U_33
_atom_site_aniso_U_23
_atom_site_aniso_U_13
_atom_site_aniso_U_12
Er1 0.01349(15) 0.01711(17) 0.01450(15) 0.00072(10) 0.00526(11) 0.00115(11)
Er2 0.01431(15) 0.01452(17) 0.02113(16) 0.00100(11) 0.00746(12) -0.00138(11)
Cl1 0.0229(8) 0.0113(7) 0.0256(8) 0.0032(6) 0.0092(6) -0.0005(6)
P1 0.0177(8) 0.0128(8) 0.0162(7) 0.0011(6) 0.0068(6) -0.0015(6)
P2 0.0207(8) 0.0127(8) 0.0167(7) 0.0032(6) 0.0087(7) 0.0018(7)
C1 0.021(3) 0.027(4) 0.030(4) 0.002(3) 0.004(3) 0.008(3)
C2 0.015(3) 0.039(5) 0.025(4) 0.003(3) 0.001(3) -0.001(3)
C3 0.027(4) 0.028(4) 0.024(4) -0.001(3) -0.004(3) -0.004(3)
C4 0.019(4) 0.046(5) 0.016(3) 0.000(3) 0.001(3) 0.004(3)
C5 0.025(4) 0.030(4) 0.027(4) 0.009(3) 0.002(3) 0.002(3)
C6 0.035(4) 0.021(4) 0.025(4) -0.006(3) 0.009(3) 0.004(3)
C7 0.035(4) 0.043(5) 0.024(4) -0.010(3) 0.015(3) -0.005(4)
C8 0.058(6) 0.022(4) 0.021(4) -0.002(3) 0.025(4) 0.001(4)
C9 0.038(5) 0.039(5) 0.012(3) -0.008(3) 0.003(3) 0.011(4)
C10 0.030(4) 0.029(4) 0.034(4) -0.013(3) 0.017(3) -0.005(3)
C11 0.019(3) 0.014(3) 0.020(3) 0.003(2) 0.009(3) 0.000(3)
C12 0.031(4) 0.019(4) 0.023(3) 0.002(3) 0.016(3) 0.001(3)
C13 0.037(4) 0.031(4) 0.028(4) -0.013(3) 0.018(3) -0.014(4)
C14 0.062(6) 0.029(5) 0.032(4) 0.000(4) 0.022(4) 0.012(4)
C15 0.029(4) 0.035(5) 0.021(3) 0.002(3) 0.015(3) -0.005(3)
C16 0.017(3) 0.022(4) 0.027(4) 0.004(3) 0.008(3) -0.003(3)
C17 0.019(4) 0.032(5) 0.043(5) 0.006(4) 0.007(3) 0.004(3)
C18 0.025(4) 0.025(4) 0.040(4) 0.003(3) 0.011(3) -0.008(3)
C19 0.026(4) 0.032(5) 0.027(4) -0.008(3) 0.003(3) -0.005(3)
C20 0.022(3) 0.030(3) 0.042(3) 0.005(3) 0.020(2) 0.004(2)
C21 0.022(3) 0.030(3) 0.042(3) 0.005(3) 0.020(2) 0.004(2)
C22 0.022(3) 0.030(3) 0.042(3) 0.005(3) 0.020(2) 0.004(2)
C23 0.022(3) 0.030(3) 0.042(3) 0.005(3) 0.020(2) 0.004(2)
C24 0.022(3) 0.030(3) 0.042(3) 0.005(3) 0.020(2) 0.004(2)
C25 0.028(4) 0.049(6) 0.021(4) -0.009(3) 0.002(3) -0.004(4)
C26 0.060(6) 0.024(4) 0.047(5) -0.020(4) 0.027(5) -0.019(4)
C27 0.051(5) 0.039(5) 0.026(4) 0.000(4) 0.020(4) 0.012(4)
C28 0.023(4) 0.053(6) 0.019(4) -0.010(3) 0.012(3) -0.010(4)
C29 0.040(5) 0.032(4) 0.018(3) 0.000(3) 0.010(3) -0.006(4)
C30 0.016(3) 0.017(3) 0.024(3) 0.004(3) 0.007(3) 0.003(3)
C31 0.040(4) 0.020(4) 0.020(3) 0.003(3) 0.011(3) 0.003(3)
C32 0.062(6) 0.037(5) 0.026(4) 0.005(3) 0.021(4) 0.025(5)
C33 0.049(5) 0.040(5) 0.016(3) 0.005(3) 0.014(3) 0.015(4)
C34 0.067(7) 0.025(4) 0.029(4) -0.006(3) 0.010(4) -0.004(4)
C35 0.017(3) 0.021(4) 0.020(3) 0.005(3) 0.008(3) 0.002(3)
C36 0.033(4) 0.031(4) 0.022(4) 0.005(3) 0.012(3) 0.010(3)
C37 0.033(4) 0.015(4) 0.034(4) 0.011(3) 0.016(3) 0.010(3)
C38 0.021(4) 0.032(5) 0.046(5) 0.005(4) 0.010(4) 0.002(3)
Li1 0.034(7) 0.018(6) 0.025(6) 0.002(5) 0.010(5) -0.006(5)
C20B 0.022(3) 0.030(3) 0.042(3) 0.005(3) 0.020(2) 0.004(2)
C21B 0.022(3) 0.030(3) 0.042(3) 0.005(3) 0.020(2) 0.004(2)
C22B 0.022(3) 0.030(3) 0.042(3) 0.005(3) 0.020(2) 0.004(2)
C23B 0.022(3) 0.030(3) 0.042(3) 0.005(3) 0.020(2) 0.004(2)
C24B 0.022(3) 0.030(3) 0.042(3) 0.005(3) 0.020(2) 0.004(2)

loop_
_atom_type_symbol
_atom_type_description
_atom_type_scat_dispersion_real
_atom_type_scat_dispersion_imag
_atom_type_scat_source
C C 0.0033 0.0016 'International Tables Vol C Tables 4.2.6.8 and 6.1.1.4'
H H 0.0000 0.0000 'International Tables Vol C Tables 4.2.6.8 and 6.1.1.4'
Cl Cl 0.1484 0.1585 'International Tables Vol C Tables 4.2.6.8 and 6.1.1.4'
Er Er -0.2586 4.9576 'International Tables Vol C Tables 4.2.6.8 and 6.1.1.4'
Li Li -0.0003 0.0001 'International Tables Vol C Tables 4.2.6.8 and 6.1.1.4'
P P 0.1023 0.0942 'International Tables Vol C Tables 4.2.6.8 and 6.1.1.4'

loop_
_exptl_crystal_face_index_h
_exptl_crystal_face_index_k
_exptl_crystal_face_index_l
_exptl_crystal_face_perp_dist
_exptl_oxdiff_crystal_face_indexfrac_h
_exptl_oxdiff_crystal_face_indexfrac_k
_exptl_oxdiff_crystal_face_indexfrac_l
_exptl_oxdiff_crystal_face_x
_exptl_oxdiff_crystal_face_y
_exptl_oxdiff_crystal_face_z
25 -3 6 0.0181 24.9964 -3.0021 6.0003 0.1101 0.9987 0.0772
-11 -15 8 0.0177 -10.7011 -14.9305 7.7477 0.8301 -0.1084 0.5470
17 0 -23 0.0534 16.7180 0.4988 -23.3051 0.1737 -0.0236 -0.9845
-25 3 -6 0.0181 -24.9964 3.0021 -6.0003 -0.1101 -0.9987 -0.0772
-11 9 20 0.0209 -11.2504 8.6323 20.0837 -0.6946 0.0917 0.7135
10 15 -6 0.0301 9.6422 15.3273 -6.0613 -0.8686 0.1135 -0.4822

loop_
_geom_angle_atom_site_label_1
_geom_angle_atom_site_label_2
_geom_angle_atom_site_label_3
_geom_angle
C1 Er1 Cl1 125.8(2)
C1 Er1 C2 31.1(3)
C1 Er1 C3 51.2(3)
C1 Er1 C4 51.0(3)
C1 Er1 C5 31.3(3)
C1 Er1 C6 82.2(3)
C1 Er1 C7 80.3(3)
C1 Er1 C8 108.4(3)
C1 Er1 C9 129.9(3)
C1 Er1 C10 110.9(3)
C2 Er1 Cl1 95.2(2)
C2 Er1 C3 30.9(3)
C2 Er1 C4 51.1(3)
C2 Er1 C5 51.7(3)
C2 Er1 C6 98.9(3)
C2 Er1 C7 82.0(3)
C2 Er1 C8 99.7(3)
C2 Er1 C9 129.9(3)
C2 Er1 C10 129.0(3)
C3 Er1 Cl1 78.23(19)
C3 Er1 C10 159.8(3)
C4 Er1 Cl1 96.2(2)
C4 Er1 C3 31.0(3)
C4 Er1 C10 149.1(3)
C5 Er1 Cl1 126.4(2)
C5 Er1 C3 51.5(3)
C5 Er1 C4 30.8(3)
C5 Er1 C6 99.7(3)
C5 Er1 C8 138.8(3)
C5 Er1 C9 149.6(3)
C5 Er1 C10 119.9(3)
C6 Er1 Cl1 129.27(18)
C6 Er1 C3 129.4(3)
C6 Er1 C4 129.9(3)
C6 Er1 C8 50.9(3)
C6 Er1 C9 50.7(3)
C6 Er1 C10 30.4(2)
C7 Er1 Cl1 105.4(2)
C7 Er1 C3 111.3(3)
C7 Er1 C4 130.0(3)
C7 Er1 C5 108.7(3)
C7 Er1 C6 31.1(3)
C7 Er1 C8 30.8(3)
C7 Er1 C9 50.9(3)
C7 Er1 C10 51.0(3)
C8 Er1 Cl1 78.85(19)
C8 Er1 C3 120.6(3)
C8 Er1 C4 150.1(3)
C8 Er1 C10 50.9(3)
C9 Er1 Cl1 83.6(2)
C9 Er1 C3 149.6(3)
C9 Er1 C4 179.0(3)
C9 Er1 C8 30.7(3)
C9 Er1 C10 30.9(3)
C10 Er1 Cl1 113.6(2)
C11 Er1 Cl1 97.15(17)
C11 Er1 C1 119.2(2)
C11 Er1 C2 138.3(2)
C11 Er1 C3 115.0(3)
C11 Er1 C4 88.0(2)
C11 Er1 C5 89.8(2)
C11 Er1 C6 103.5(3)
C11 Er1 C7 131.6(3)
C11 Er1 C8 121.8(3)
C11 Er1 C9 91.1(3)
C11 Er1 C10 80.8(2)
C21 Er2 C25 82.3(3)
C21 Er2 C27 122.2(4)
C21 Er2 C28 133.0(3)
C21 Er2 C29 105.5(3)
C22 Er2 C21 31.47(11)
C22 Er2 C25 87.5(3)
C22 Er2 C27 105.2(3)
C22 Er2 C28 130.8(3)
C22 Er2 C29 117.4(3)
C25 Er2 C27 51.2(3)
C25 Er2 C28 50.8(3)
C25 Er2 C29 30.2(3)
C25 Er2 C20B 94.2(5)
C25 Er2 C23B 126.3(4)
C26 Er2 C21 91.1(4)
C26 Er2 C22 79.5(3)
C26 Er2 C25 31.4(3)
C26 Er2 C27 31.3(3)
C26 Er2 C28 51.3(3)
C26 Er2 C29 51.1(3)
C26 Er2 C20B 109.2(5)
C26 Er2 C21B 81.3(4)
C26 Er2 C22B 84.0(4)
C26 Er2 C23B 114.1(5)
C27 Er2 C28 30.6(3)
C27 Er2 C29 50.7(3)
C27 Er2 C20B 140.4(5)
C28 Er2 C29 30.9(3)
C28 Er2 C20B 141.2(5)
C30 Er2 C21 135.5(2)
C30 Er2 C22 112.6(3)
C30 Er2 C25 134.2(3)
C30 Er2 C26 109.6(3)
C30 Er2 C27 83.4(3)
C30 Er2 C28 88.3(3)
C30 Er2 C29 118.2(3)
C30 Er2 C20B 130.1(5)
C30 Er2 C21B 133.7(4)
C30 Er2 C22B 103.1(4)
C30 Er2 C23B 84.0(3)
C20B Er2 C29 110.4(4)
C21B Er2 C25 77.1(3)
C21B Er2 C27 111.8(4)
C21B Er2 C28 127.4(3)
C21B Er2 C29 103.7(3)
C21B Er2 C20B 31.34(16)
C21B Er2 C23B 52.0(2)
C22B Er2 C25 95.7(5)
C22B Er2 C27 106.6(4)
C22B Er2 C28 134.8(4)
C22B Er2 C29 125.9(5)
C22B Er2 C20B 51.9(2)
C22B Er2 C21B 31.52(18)
C22B Er2 C23B 31.46(18)
C23B Er2 C27 129.2(5)
C23B Er2 C28 159.6(5)
C23B Er2 C29 155.5(4)
C23B Er2 C20B 51.72(19)
Er1 Cl1 Er2 154.43(7)
Li1 Cl1 Er1 102.4(3)
Li1 Cl1 Er2 102.7(3)
C11 P1 C12 105.2(3)
C11 P1 C16 107.6(3)
C11 P1 Li1 115.6(4)
C12 P1 C16 110.5(3)
C12 P1 Li1 96.3(4)
C16 P1 Li1 120.1(4)
C30 P2 C31 105.8(4)
C30 P2 C35 106.3(3)
C30 P2 Li1 115.2(4)
C31 P2 C35 110.2(3)
C31 P2 Li1 97.3(4)
C35 P2 Li1 120.8(4)
Er1 C1 H1 116.6
C2 C1 Er1 74.5(4)
C2 C1 H1 125.8
C2 C1 C5 108.5(8)
C5 C1 Er1 75.2(4)
C5 C1 H1 125.8
Er1 C2 H2 115.5
C1 C2 Er1 74.4(4)
C1 C2 H2 125.6
C1 C2 C3 108.7(8)
C3 C2 Er1 76.5(4)
C3 C2 H2 125.6
Er1 C3 H3 118.8
C2 C3 Er1 72.6(4)
C2 C3 H3 126.6
C2 C3 C4 106.8(8)
C4 C3 Er1 74.0(4)
C4 C3 H3 126.6
Er1 C4 H4 117.4
C3 C4 Er1 75.0(4)
C3 C4 H4 125.4
C5 C4 Er1 74.0(4)
C5 C4 C3 109.1(8)
C5 C4 H4 125.4
Er1 C5 H5 117.0
C1 C5 Er1 73.4(4)
C1 C5 H5 126.6
C4 C5 Er1 75.2(4)
C4 C5 C1 106.8(8)
C4 C5 H5 126.6
Er1 C6 H6 116.3
C7 C6 Er1 74.3(5)
C7 C6 H6 125.6
C10 C6 Er1 75.8(5)
C10 C6 H6 125.6
C10 C6 C7 108.8(8)
Er1 C7 H7 116.3
C6 C7 Er1 74.6(4)
C6 C7 H7 126.4
C8 C7 Er1 74.9(5)
C8 C7 C6 107.3(8)
C8 C7 H7 126.4
Er1 C8 H8 117.3
C7 C8 Er1 74.3(4)
C7 C8 H8 125.9
C9 C8 Er1 74.6(4)
C9 C8 C7 108.3(8)
C9 C8 H8 125.9
Er1 C9 H9 116.1
C8 C9 Er1 74.7(4)
C8 C9 H9 125.9
C8 C9 C10 108.2(8)
C10 C9 Er1 75.4(4)
C10 C9 H9 125.9
Er1 C10 H10 118.2
C6 C10 Er1 73.8(4)
C6 C10 C9 107.4(8)
C6 C10 H10 126.3
C9 C10 Er1 73.7(4)
C9 C10 H10 126.3
Er1 C11 H11A 108.6
Er1 C11 H11B 108.6
P1 C11 Er1 114.6(3)
P1 C11 H11A 108.6
P1 C11 H11B 108.6
H11A C11 H11B 107.6
C13 C12 P1 107.1(5)
C13 C12 C14 106.8(7)
C13 C12 C15 108.3(6)
C14 C12 P1 109.1(5)
C15 C12 P1 115.7(5)
C15 C12 C14 109.4(7)
C12 C13 H13A 109.5
C12 C13 H13B 109.5
C12 C13 H13C 109.5
H13A C13 H13B 109.5
H13A C13 H13C 109.5
H13B C13 H13C 109.5
C12 C14 H14A 109.5
C12 C14 H14B 109.5
C12 C14 H14C 109.5
H14A C14 H14B 109.5
H14A C14 H14C 109.5
H14B C14 H14C 109.5
C12 C15 H15A 109.5
C12 C15 H15B 109.5
C12 C15 H15C 109.5
H15A C15 H15B 109.5
H15A C15 H15C 109.5
H15B C15 H15C 109.5
C17 C16 P1 111.0(6)
C17 C16 C18 108.6(7)
C17 C16 C19 108.9(7)
C18 C16 P1 114.7(5)
C19 C16 P1 104.6(5)
C19 C16 C18 108.8(7)
C16 C17 H17A 109.5
C16 C17 H17B 109.5
C16 C17 H17C 109.5
H17A C17 H17B 109.5
H17A C17 H17C 109.5
H17B C17 H17C 109.5
C16 C18 H18A 109.5
C16 C18 H18B 109.5
C16 C18 H18C 109.5
H18A C18 H18B 109.5
H18A C18 H18C 109.5
H18B C18 H18C 109.5
C16 C19 H19A 109.5
C16 C19 H19B 109.5
C16 C19 H19C 109.5
H19A C19 H19B 109.5
H19A C19 H19C 109.5
H19B C19 H19C 109.5
Er2 C20 H20 117.6
C21 C20 Er2 73.2(4)
C21 C20 H20 126.0
C21 C20 C24 108.0
C24 C20 Er2 75.2(4)
C24 C20 H20 126.0
Er2 C21 H21 116.4
C20 C21 Er2 75.6(4)
C20 C21 H21 126.0
C20 C21 C22 108.0
C22 C21 Er2 74.2(4)
C22 C21 H21 126.0
Er2 C22 H22 116.3
C21 C22 Er2 74.3(4)
C21 C22 H22 126.0
C23 C22 Er2 75.5(4)
C23 C22 C21 108.0
C23 C22 H22 126.0
Er2 C23 H23 117.5
C22 C23 Er2 73.2(4)
C22 C23 H23 126.0
C22 C23 C24 108.0
C24 C23 Er2 75.3(4)
C24 C23 H23 126.0
Er2 C24 H24 118.4
C20 C24 Er2 73.9(4)
C20 C24 H24 126.0
C23 C24 Er2 73.7(4)
C23 C24 C20 108.0
C23 C24 H24 126.0
Er2 C25 H25 116.9
C26 C25 Er2 73.6(5)
C26 C25 H25 125.7
C29 C25 Er2 75.8(5)
C29 C25 H25 125.7
C29 C25 C26 108.6(8)
Er2 C26 H26 115.2
C25 C26 Er2 75.0(5)
C25 C26 H26 126.5
C27 C26 Er2 75.6(5)
C27 C26 C25 107.0(8)
C27 C26 H26 126.5
Er2 C27 H27 118.0
C26 C27 Er2 73.1(5)
C26 C27 H27 126.0
C28 C27 Er2 74.9(5)
C28 C27 C26 108.1(8)
C28 C27 H27 126.0
Er2 C28 H28 116.8
C27 C28 Er2 74.5(5)
C27 C28 H28 126.1
C27 C28 C29 107.9(8)
C29 C28 Er2 74.7(5)
C29 C28 H28 126.1
Er2 C29 H29 117.8
C25 C29 Er2 73.9(5)
C25 C29 C28 108.5(8)
C25 C29 H29 125.8
C28 C29 Er2 74.4(4)
C28 C29 H29 125.8
Er2 C30 H30A 108.4
Er2 C30 H30B 108.4
P2 C30 Er2 115.7(3)
P2 C30 H30A 108.4
P2 C30 H30B 108.4
H30A C30 H30B 107.4
C32 C31 P2 106.8(5)
C33 C31 P2 115.5(6)
C33 C31 C32 107.0(7)
C34 C31 P2 109.1(6)
C34 C31 C32 108.0(8)
C34 C31 C33 110.2(7)
C31 C32 H32A 109.5
C31 C32 H32B 109.5
C31 C32 H32C 109.5
H32A C32 H32B 109.5
H32A C32 H32C 109.5
H32B C32 H32C 109.5
C31 C33 H33A 109.5
C31 C33 H33B 109.5
C31 C33 H33C 109.5
H33A C33 H33B 109.5
H33A C33 H33C 109.5
H33B C33 H33C 109.5
C31 C34 H34A 109.5
C31 C34 H34B 109.5
C31 C34 H34C 109.5
H34A C34 H34B 109.5
H34A C34 H34C 109.5
H34B C34 H34C 109.5
C36 C35 P2 105.0(5)
C36 C35 C37 108.4(6)
C37 C35 P2 115.0(5)
C38 C35 P2 111.5(6)
C38 C35 C36 106.9(7)
C38 C35 C37 109.7(6)
C35 C36 H36A 109.5
C35 C36 H36B 109.5
C35 C36 H36C 109.5
H36A C36 H36B 109.5
H36A C36 H36C 109.5
H36B C36 H36C 109.5
C35 C37 H37A 109.5
C35 C37 H37B 109.5
C35 C37 H37C 109.5
H37A C37 H37B 109.5
H37A C37 H37C 109.5
H37B C37 H37C 109.5
C35 C38 H38A 109.5
C35 C38 H38B 109.5
C35 C38 H38C 109.5
H38A C38 H38B 109.5
H38A C38 H38C 109.5
H38B C38 H38C 109.5
Cl1 Li1 P1 102.4(5)
Cl1 Li1 P2 100.9(5)
P1 Li1 P2 156.7(6)
Er2 C20B H20B 117.8
C21B C20B Er2 73.5(6)
C21B C20B H20B 126.0
C21B C20B C24B 108.0
C24B C20B Er2 74.7(6)
C24B C20B H20B 126.0
Er2 C21B H21B 116.9
C20B C21B Er2 75.2(6)
C20B C21B H21B 126.0
C20B C21B C22B 108.0
C22B C21B Er2 74.0(6)
C22B C21B H21B 126.0
Er2 C22B H22B 116.6
C21B C22B Er2 74.5(6)
C21B C22B H22B 126.0
C23B C22B Er2 75.0(6)
C23B C22B C21B 108.0
C23B C22B H22B 126.0
Er2 C23B H23B 117.3
C22B C23B Er2 73.6(6)
C22B C23B H23B 126.0
C22B C23B C24B 108.0
C24B C23B Er2 75.1(6)
C24B C23B H23B 126.0
Er2 C24B H24B 118.1
C20B C24B Er2 74.2(6)
C20B C24B H24B 126.0
C23B C24B Er2 73.7(6)
C23B C24B C20B 108.0
C23B C24B H24B 126.0

loop_
_geom_bond_atom_site_label_1
_geom_bond_atom_site_label_2
_geom_bond_distance
Er1 Cl1 2.7007(16)
Er1 C1 2.603(7)
Er1 C2 2.604(8)
Er1 C3 2.654(7)
Er1 C4 2.641(7)
Er1 C5 2.626(7)
Er1 C6 2.629(7)
Er1 C7 2.626(8)
Er1 C8 2.634(7)
Er1 C9 2.632(7)
Er1 C10 2.654(8)
Er1 C11 2.457(7)
Er2 C21 2.619(10)
Er2 C22 2.617(11)
Er2 C25 2.621(8)
Er2 C26 2.602(8)
Er2 C27 2.634(8)
Er2 C28 2.639(8)
Er2 C29 2.644(8)
Er2 C30 2.459(7)
Er2 C20B 2.640(15)
Er2 C21B 2.618(16)
Er2 C22B 2.610(17)
Er2 C23B 2.628(16)
Cl1 Li1 2.331(14)
P1 C11 1.823(7)
P1 C12 1.889(7)
P1 C16 1.895(8)
P1 Li1 2.497(13)
P2 C30 1.819(8)
P2 C31 1.885(8)
P2 C35 1.896(7)
P2 Li1 2.497(13)
C1 H1 0.9500
C1 C2 1.395(12)
C1 C5 1.413(12)
C2 H2 0.9500
C2 C3 1.401(12)
C3 H3 0.9500
C3 C4 1.415(12)
C4 H4 0.9500
C4 C5 1.399(13)
C5 H5 0.9500
C6 H6 0.9500
C6 C7 1.411(12)
C6 C10 1.385(11)
C7 H7 0.9500
C7 C8 1.396(13)
C8 H8 0.9500
C8 C9 1.395(14)
C9 H9 0.9500
C9 C10 1.409(13)
C10 H10 0.9500
C11 H11A 0.9900
C11 H11B 0.9900
C12 C13 1.526(11)
C12 C14 1.532(11)
C12 C15 1.527(10)
C13 H13A 0.9800
C13 H13B 0.9800
C13 H13C 0.9800
C14 H14A 0.9800
C14 H14B 0.9800
C14 H14C 0.9800
C15 H15A 0.9800
C15 H15B 0.9800
C15 H15C 0.9800
C16 C17 1.524(11)
C16 C18 1.544(11)
C16 C19 1.530(11)
C17 H17A 0.9800
C17 H17B 0.9800
C17 H17C 0.9800
C18 H18A 0.9800
C18 H18B 0.9800
C18 H18C 0.9800
C19 H19A 0.9800
C19 H19B 0.9800
C19 H19C 0.9800
C20 H20 0.9500
C20 C21 1.4200
C20 C24 1.4200
C21 H21 0.9500
C21 C22 1.4200
C22 H22 0.9500
C22 C23 1.4200
C23 H23 0.9500
C23 C24 1.4200
C24 H24 0.9500
C25 H25 0.9500
C25 C26 1.412(14)
C25 C29 1.374(13)
C26 H26 0.9500
C26 C27 1.411(14)
C27 H27 0.9500
C27 C28 1.392(14)
C28 H28 0.9500
C28 C29 1.406(13)
C29 H29 0.9500
C30 H30A 0.9900
C30 H30B 0.9900
C31 C32 1.542(12)
C31 C33 1.539(10)
C31 C34 1.530(13)
C32 H32A 0.9800
C32 H32B 0.9800
C32 H32C 0.9800
C33 H33A 0.9800
C33 H33B 0.9800
C33 H33C 0.9800
C34 H34A 0.9800
C34 H34B 0.9800
C34 H34C 0.9800
C35 C36 1.535(10)
C35 C37 1.538(10)
C35 C38 1.515(11)
C36 H36A 0.9800
C36 H36B 0.9800
C36 H36C 0.9800
C37 H37A 0.9800
C37 H37B 0.9800
C37 H37C 0.9800
C38 H38A 0.9800
C38 H38B 0.9800
C38 H38C 0.9800
C20B H20B 0.9500
C20B C21B 1.4200
C20B C24B 1.4200
C21B H21B 0.9500
C21B C22B 1.4200
C22B H22B 0.9500
C22B C23B 1.4200
C23B H23B 0.9500
C23B C24B 1.4200
C24B H24B 0.9500
